data_4331256
loop_
_publ_author_name
'Tommy Kenny'
'Simon Lamare'
'Shawkat M. Aly'
'Daniel Fortin'
'Gessie Brisard'
'Pierre D. Harvey'

_publ_section_title
;
 Reduced and Oxidized Forms of the Pt-Organometallic Version of
 Polyaniline
;
_journal_name_full 'Inorganic Chemistry'
_journal_page_first 13081
_journal_page_last 13095
_journal_paper_doi 10.1021/ic300775n
_journal_volume 51
_journal_year 2012
_chemical_formula_sum 'C22 H12 Cl4 N2'
_chemical_formula_weight 446.14
_chemical_name_systematic
;
 ?
;
_space_group_IT_number 14
_symmetry_cell_setting monoclinic
_symmetry_space_group_name_Hall '-P 2yn'
_symmetry_space_group_name_H-M 'P 1 21/n 1'
_atom_sites_solution_hydrogens geom
_atom_sites_solution_primary direct
_atom_sites_solution_secondary difmap
_audit_conform_dict_location ftp://ftp.iucr.org/pub/cif_core.dic
_audit_conform_dict_name cif_core.dic
_audit_conform_dict_version 2.3
_audit_creation_date 2010-04-06T16:23:03-00:00
_audit_creation_method 'WinGX routine CIF_UPDATE'
_cell_angle_alpha 90
_cell_angle_beta 96.69(5)
_cell_angle_gamma 90
_cell_formula_units_Z 2
_cell_length_a 5.576(3)
_cell_length_b 10.283(7)
_cell_length_c 17.257(11)
_cell_measurement_reflns_used 20
_cell_measurement_temperature 293(2)
_cell_measurement_theta_max 35
_cell_measurement_theta_min 30
_cell_volume 982.7(11)
_computing_cell_refinement Difrac
_computing_data_collection Difrac
_computing_data_reduction NRCVAX
_computing_structure_refinement 'SHELXL-97 (Sheldrick, 1997)'
_computing_structure_solution 'SHELXS-97 (Sheldrick, 1997)'
_diffrn_ambient_temperature 293(2)
_diffrn_measured_fraction_theta_full 0.994
_diffrn_measured_fraction_theta_max 0.993
_diffrn_measurement_device_type CAD4
_diffrn_measurement_method Omega
_diffrn_radiation_monochromator graphite
_diffrn_radiation_type MoK\a
_diffrn_radiation_wavelength 0.71073
_diffrn_reflns_av_R_equivalents 0
_diffrn_reflns_av_unetI/netI 0.093
_diffrn_reflns_limit_h_max 6
_diffrn_reflns_limit_h_min -6
_diffrn_reflns_limit_k_max 12
_diffrn_reflns_limit_k_min 0
_diffrn_reflns_limit_l_max 20
_diffrn_reflns_limit_l_min 0
_diffrn_reflns_number 1825
_diffrn_reflns_theta_full 25.5
_diffrn_reflns_theta_max 25.54
_diffrn_reflns_theta_min 2.31
_diffrn_standards_decay_% 0
_diffrn_standards_interval_count 100
_diffrn_standards_number 1
_exptl_absorpt_coefficient_mu 0.613
_exptl_absorpt_correction_T_max 0.9356
_exptl_absorpt_correction_T_min 0.7916
_exptl_absorpt_correction_type psi-scan
_exptl_absorpt_process_details empirical
_exptl_crystal_colour Tan
_exptl_crystal_density_diffrn 1.508
_exptl_crystal_description Plate
_exptl_crystal_F_000 452
_exptl_crystal_size_max 0.4
_exptl_crystal_size_mid 0.4
_exptl_crystal_size_min 0.11
_refine_diff_density_max 0.227
_refine_diff_density_min -0.285
_refine_diff_density_rms 0.06
_refine_ls_extinction_method none
_refine_ls_goodness_of_fit_ref 0.948
_refine_ls_hydrogen_treatment none
_refine_ls_matrix_type full
_refine_ls_number_parameters 127
_refine_ls_number_reflns 1825
_refine_ls_number_restraints 0
_refine_ls_restrained_S_all 0.948
_refine_ls_R_factor_all 0.1602
_refine_ls_R_factor_gt 0.0628
_refine_ls_shift/su_max 0
_refine_ls_shift/su_mean 0
_refine_ls_structure_factor_coef Fsqd
_refine_ls_weighting_details 'calc w=1/[\s^2^(Fo^2^)+(0.0590P)^2^+0.0000P] where P=(Fo^2^+2Fc^2^)/3'
_refine_ls_weighting_scheme calc
_refine_ls_wR_factor_gt 0.1166
_refine_ls_wR_factor_ref 0.1366
_reflns_number_gt 893
_reflns_number_total 1825
_reflns_threshold_expression >2sigma(I)
_cod_data_source_file ic300775n_si_002_14.cif
_cod_data_source_block 6c
_cod_depositor_comments
;
The following automatic conversions were performed:

'_exptl_absorpt_correction_type' value 'Psi-Scan' changed to
'psi-scan' according to the built-in table from CIF Core dictionary
named 'cif_core.dic' version 2.4.1 from 2010-06-29.

Automatic conversion script
Id: cif_fix_values 1891 2012-01-12 08:04:46Z andrius 
;
_cod_original_cell_volume 982.7(10)
_cod_database_code 4331256

loop_
_symmetry_equiv_pos_as_xyz
'x, y, z'
'-x+1/2, y+1/2, -z+1/2'
'-x, -y, -z'
'x-1/2, -y-1/2, z-1/2'

loop_
_atom_site_label
_atom_site_type_symbol
_atom_site_fract_x
_atom_site_fract_y
_atom_site_fract_z
_atom_site_U_iso_or_equiv
_atom_site_adp_type
_atom_site_occupancy
_atom_site_symmetry_multiplicity
_atom_site_calc_flag
_atom_site_refinement_flags
C1 C 0.3475(9) 0.8243(5) 0.2429(3) 0.0766(17) Uani 1 1 d .
H1A H 0.3039 0.7563 0.2085 0.092 Uiso 1 1 calc R
C2 C 0.4017(9) 0.9087(5) 0.2855(3) 0.0616(14) Uani 1 1 d .
C3 C 0.4648(9) 1.0125(4) 0.3396(3) 0.0511(12) Uani 1 1 d .
C4 C 0.3234(9) 1.0374(4) 0.3985(3) 0.0543(13) Uani 1 1 d .
H4 H 0.1871 0.9868 0.4024 0.065 Uiso 1 1 calc R
C5 C 0.3812(8) 1.1361(4) 0.4516(3) 0.0527(12) Uani 1 1 d .
H5 H 0.2826 1.1528 0.4904 0.063 Uiso 1 1 calc R
C6 C 0.5870(8) 1.2105(4) 0.4470(2) 0.0471(11) Uani 1 1 d .
C7 C 0.7283(8) 1.1849(4) 0.3883(3) 0.0556(12) Uani 1 1 d .
H7 H 0.8652 1.235 0.3842 0.067 Uiso 1 1 calc R
C8 C 0.6687(8) 1.0863(4) 0.3359(3) 0.0534(12) Uani 1 1 d .
H8 H 0.7677 1.0692 0.2973 0.064 Uiso 1 1 calc R
C9 C 0.8244(8) 1.4019(4) 0.4993(2) 0.0486(11) Uani 1 1 d .
C10 C 1.0157(9) 1.4110(4) 0.5588(2) 0.0515(12) Uani 1 1 d .
C11 C 0.8118(8) 1.4930(4) 0.4407(2) 0.0504(12) Uani 1 1 d .
Cl1 Cl 1.0378(3) 1.29673(13) 0.63226(7) 0.0807(5) Uani 1 1 d .
Cl2 Cl 0.5730(2) 1.48943(12) 0.36811(7) 0.0664(4) Uani 1 1 d .
N1 N 0.6443(7) 1.3073(4) 0.5030(2) 0.0596(11) Uani 1 1 d .
H1 H 0.5637 1.309 0.5426 0.072 Uiso 1 1 calc R

loop_
_atom_site_aniso_label
_atom_site_aniso_U_11
_atom_site_aniso_U_22
_atom_site_aniso_U_33
_atom_site_aniso_U_23
_atom_site_aniso_U_13
_atom_site_aniso_U_12
C1 0.069(4) 0.078(4) 0.082(4) -0.020(3) 0.001(3) -0.013(3)
C2 0.058(3) 0.057(3) 0.068(3) 0.002(3) -0.002(3) -0.008(3)
C3 0.054(3) 0.041(3) 0.055(3) 0.001(2) -0.006(2) 0.000(3)
C4 0.049(3) 0.046(3) 0.067(3) 0.002(3) 0.003(3) -0.009(2)
C5 0.048(3) 0.052(3) 0.060(3) 0.005(3) 0.012(2) -0.002(3)
C6 0.050(3) 0.041(3) 0.049(3) 0.003(2) 0.002(2) -0.006(2)
C7 0.048(3) 0.057(3) 0.062(3) -0.008(3) 0.010(3) -0.010(3)
C8 0.049(3) 0.056(3) 0.055(3) -0.014(3) 0.006(2) -0.004(3)
C9 0.045(3) 0.052(3) 0.049(3) -0.010(2) 0.003(2) -0.006(3)
C10 0.064(3) 0.044(3) 0.047(3) 0.000(2) 0.006(3) -0.002(3)
C11 0.055(3) 0.043(3) 0.052(3) -0.004(2) 0.000(2) 0.003(3)
Cl1 0.1085(12) 0.0645(9) 0.0655(8) 0.0100(7) -0.0048(8) -0.0199(8)
Cl2 0.0644(8) 0.0690(9) 0.0621(8) -0.0069(7) -0.0084(6) -0.0014(7)
N1 0.063(3) 0.064(3) 0.054(2) -0.018(2) 0.019(2) -0.019(2)

loop_
_atom_type_symbol
_atom_type_description
_atom_type_scat_dispersion_real
_atom_type_scat_dispersion_imag
_atom_type_scat_source
C C 0.0033 0.0016 'International Tables Vol C Tables 4.2.6.8 and 6.1.1.4'
H H 0 0 'International Tables Vol C Tables 4.2.6.8 and 6.1.1.4'
Cl Cl 0.1484 0.1585 'International Tables Vol C Tables 4.2.6.8 and 6.1.1.4'
N N 0.0061 0.0033 'International Tables Vol C Tables 4.2.6.8 and 6.1.1.4'

loop_
_geom_angle_atom_site_label_1
_geom_angle_atom_site_label_2
_geom_angle_atom_site_label_3
_geom_angle
_geom_angle_site_symmetry_1
_geom_angle_site_symmetry_3
C1 C2 C3 178.6(6) . .
C8 C3 C4 118.6(4) . .
C8 C3 C2 121.4(5) . .
C4 C3 C2 120.0(4) . .
C3 C4 C5 121.1(4) . .
C4 C5 C6 119.8(4) . .
C7 C6 C5 118.9(4) . .
C7 C6 N1 122.6(4) . .
C5 C6 N1 118.4(4) . .
C8 C7 C6 120.6(4) . .
C7 C8 C3 121.0(5) . .
C11 C9 C10 117.7(4) . .
C11 C9 N1 122.0(4) . .
C10 C9 N1 120.1(4) . .
C11 C10 C9 121.7(4) 3_786 .
C11 C10 Cl1 119.6(4) 3_786 .
C9 C10 Cl1 118.6(4) . .
C9 C11 C10 120.6(4) . 3_786
C9 C11 Cl2 119.4(4) . .
C10 C11 Cl2 120.0(4) 3_786 .
C6 N1 C9 124.6(4) . .

loop_
_geom_bond_atom_site_label_1
_geom_bond_atom_site_label_2
_geom_bond_distance
_geom_bond_site_symmetry_2
C1 C2 1.155(6) .
C2 C3 1.435(6) .
C3 C8 1.375(6) .
C3 C4 1.380(6) .
C4 C5 1.381(6) .
C5 C6 1.389(6) .
C6 C7 1.379(6) .
C6 N1 1.399(5) .
C7 C8 1.374(6) .
C9 C11 1.373(6) .
C9 C10 1.395(6) .
C9 N1 1.405(5) .
C10 C11 1.377(6) 3_786
C10 Cl1 1.723(4) .
C11 C10 1.377(6) 3_786
C11 Cl2 1.719(4) .

loop_
_geom_torsion_atom_site_label_1
_geom_torsion_atom_site_label_2
_geom_torsion_atom_site_label_3
_geom_torsion_atom_site_label_4
_geom_torsion
_geom_torsion_site_symmetry_4
C1 C2 C3 C8 17E1(2) .
C1 C2 C3 C4 -1E1(2) .
C8 C3 C4 C5 1.5(6) .
C2 C3 C4 C5 179.6(4) .
C3 C4 C5 C6 -1.2(6) .
C4 C5 C6 C7 0.9(6) .
C4 C5 C6 N1 -178.2(4) .
C5 C6 C7 C8 -1.0(6) .
N1 C6 C7 C8 178.1(4) .
C6 C7 C8 C3 1.3(7) .
C4 C3 C8 C7 -1.6(6) .
C2 C3 C8 C7 -179.6(4) .
C11 C9 C10 C11 -0.4(7) 3_786
N1 C9 C10 C11 -176.4(4) 3_786
C11 C9 C10 Cl1 -179.2(3) .
N1 C9 C10 Cl1 4.9(6) .
C10 C9 C11 C10 0.4(7) 3_786
N1 C9 C11 C10 176.3(4) 3_786
C10 C9 C11 Cl2 -177.5(3) .
N1 C9 C11 Cl2 -1.7(6) .
C7 C6 N1 C9 10.8(7) .
C5 C6 N1 C9 -170.1(4) .
C11 C9 N1 C6 63.4(6) .
C10 C9 N1 C6 -120.9(5) .
